data_7131685
loop_
_publ_author_name
'Patra, Ashoke Kumar'
'Srimayee, Soumya'
'Halder, Dibakar'
'Roy, Anik'
'Mukherjee, Souvik'
'Kundu, Somenath'
'Hossain, Maidul'
'Saha, Rajat'
'Lee, Chang-Hee'
'Manna, Debasis'
'Saha, Indrajit'

_publ_section_title
;
 Transmembrane fluoride anion transport by
 <i>meso</i>-3,5-bis(trifluoromethyl)phenyl picket calix[4]pyrrole.
;
_journal_issue 48
_journal_name_full 'Chemical communications (Cambridge, England)'
_journal_page_first 7407
_journal_page_last 7410
_journal_paper_doi 10.1039/d3cc02032k
_journal_volume 59
_journal_year 2023
_chemical_formula_moiety 'C91 H100 F24 I2 N10 O2'
_chemical_formula_sum 'C91 H100 F24 I2 N10 O2'
_chemical_formula_weight 2075.60
_space_group_crystal_system monoclinic
_space_group_IT_number 14
_space_group_name_Hall '-P 2ybc'
_space_group_name_H-M_alt 'P 1 21/c 1'
_atom_sites_solution_hydrogens mixed
_audit_creation_method SHELXL-2018/3
_audit_update_record
;
2023-01-24 deposited with the CCDC.	2023-05-19 downloaded from the CCDC.
;
_cell_angle_alpha 90
_cell_angle_beta 102.455(8)
_cell_angle_gamma 90
_cell_formula_units_Z 2
_cell_length_a 11.118(7)
_cell_length_b 20.761(14)
_cell_length_c 21.874(14)
_cell_measurement_reflns_used 59123
_cell_measurement_temperature 164(2)
_cell_measurement_theta_max 26.545
_cell_measurement_theta_min 2.369
_cell_volume 4930(6)
_computing_cell_refinement 'SAINT (Bruker, 2008)'
_computing_data_collection 'APEX2 (Bruker, 2008)'
_computing_data_reduction 'SAINT (Bruker, 2008)'
_computing_structure_refinement 'SHELXL-2018/3 (Sheldrick, 2018)'
_computing_structure_solution 'SHELXT 2018/2 (Sheldrick, 2018)'
_diffrn_ambient_temperature 164(2)
_diffrn_measured_fraction_theta_full 0.997
_diffrn_measured_fraction_theta_max 0.985
_diffrn_measurement_device_type 'Bruker APEX-II CCD'
_diffrn_radiation_type MoK\a
_diffrn_radiation_wavelength 0.71073
_diffrn_reflns_av_R_equivalents 0.5509
_diffrn_reflns_av_unetI/netI 0.4249
_diffrn_reflns_Laue_measured_fraction_full 0.997
_diffrn_reflns_Laue_measured_fraction_max 0.985
_diffrn_reflns_limit_h_max 13
_diffrn_reflns_limit_h_min -13
_diffrn_reflns_limit_k_max 25
_diffrn_reflns_limit_k_min -25
_diffrn_reflns_limit_l_max 27
_diffrn_reflns_limit_l_min -27
_diffrn_reflns_number 59123
_diffrn_reflns_point_group_measured_fraction_full 0.997
_diffrn_reflns_point_group_measured_fraction_max 0.985
_diffrn_reflns_theta_full 25.242
_diffrn_reflns_theta_max 26.545
_diffrn_reflns_theta_min 2.369
_exptl_absorpt_coefficient_mu 0.733
_exptl_absorpt_correction_type multi-scan
_exptl_absorpt_process_details '(SADABS; Bruker, 2008)'
_exptl_crystal_colour Colorless
_exptl_crystal_density_diffrn 1.398
_exptl_crystal_description Whisker
_exptl_crystal_F_000 2108
_exptl_crystal_size_max 0.12
_exptl_crystal_size_mid 0.10
_exptl_crystal_size_min 0.08
_exptl_transmission_factor_max 0.943
_exptl_transmission_factor_min 0.916
_refine_diff_density_max 1.262
_refine_diff_density_min -1.596
_refine_diff_density_rms 0.141
_refine_ls_extinction_method none
_refine_ls_goodness_of_fit_ref 0.982
_refine_ls_hydrogen_treatment constr
_refine_ls_matrix_type full
_refine_ls_number_parameters 588
_refine_ls_number_reflns 10097
_refine_ls_number_restraints 36
_refine_ls_restrained_S_all 0.984
_refine_ls_R_factor_all 0.3536
_refine_ls_R_factor_gt 0.1420
_refine_ls_shift/su_max 0.002
_refine_ls_shift/su_mean 0.000
_refine_ls_structure_factor_coef Fsqd
_refine_ls_weighting_details 'w=1/[\s^2^(Fo^2^)+(0.1599P)^2^] where P=(Fo^2^+2Fc^2^)/3'
_refine_ls_weighting_scheme calc
_refine_ls_wR_factor_gt 0.2870
_refine_ls_wR_factor_ref 0.3819
_reflns_Friedel_coverage 0.000
_reflns_number_gt 3095
_reflns_number_total 10097
_reflns_threshold_expression 'I > 2\s(I)'
_cod_data_source_file d3cc02032k2.cif
_cod_data_source_block shelx_CCDC4
_cod_depositor_comments 'Adding full bibliography for 7131681--7131686.cif.'
_cod_original_sg_symbol_H-M 'P 21/c'
_cod_database_code 7131685
_shelx_shelxl_version_number 2018/3
_shelx_space_group_comment
;
The symmetry employed for this shelxl refinement is uniquely defined
by the following loop, which should always be used as a source of
symmetry information in preference to the above space-group names.
They are only intended as comments.
;

loop_
_space_group_symop_operation_xyz
'x, y, z'
'-x, y+1/2, -z+1/2'
'-x, -y, -z'
'x, -y-1/2, z-1/2'

loop_
_atom_site_label
_atom_site_type_symbol
_atom_site_fract_x
_atom_site_fract_y
_atom_site_fract_z
_atom_site_U_iso_or_equiv
_atom_site_adp_type
_atom_site_occupancy
_atom_site_site_symmetry_order
_atom_site_calc_flag
_atom_site_refinement_flags_posn
_atom_site_refinement_flags_adp
_atom_site_refinement_flags_occupancy
_atom_site_disorder_assembly
_atom_site_disorder_group
F1 F -0.1240(13) 0.3362(7) 0.4141(7) 0.127(5) Uani 1 1 d . . . A 3
F2 F -0.1968(11) 0.4284(7) 0.4049(7) 0.122(5) Uani 1 1 d . . . A 3
F3 F -0.0687(11) 0.3987(8) 0.4868(6) 0.125(5) Uani 1 1 d . . . A 3
F4 F 0.3599(10) 0.0427(5) 0.4975(5) 0.082(3) Uani 1 1 d . . . A 3
F5 F 0.2036(11) 0.0648(6) 0.4231(6) 0.094(4) Uani 1 1 d . . . A 3
F6 F 0.3068(12) -0.0235(5) 0.4221(6) 0.101(4) Uani 1 1 d . . . A 3
F16 F 0.7390(13) 0.1472(9) 0.4866(7) 0.149(7) Uani 1 1 d . . . A 3
F18 F 0.7508(12) 0.1993(8) 0.4066(7) 0.138(6) Uani 1 1 d . . . A 3
F22 F 0.8075(13) 0.1090(8) 0.4101(9) 0.179(9) Uani 1 1 d . . . A 3
N1 N 0.1781(11) 0.1581(5) 0.2330(6) 0.039(3) Uani 1 1 d . . . A 3
H1 H 0.205618 0.186563 0.262530 0.047 Uiso 1 1 d R U . A 3
N2 N 0.4457(11) 0.2385(6) 0.2350(6) 0.043(3) Uani 1 1 d . . . A 3
H2 H 0.414559 0.245139 0.268250 0.051 Uiso 1 1 d R U . A 3
N3 N 0.2941(12) 0.3803(5) 0.2358(5) 0.039(3) Uani 1 1 d . . . A 3
H3 H 0.291466 0.350355 0.263968 0.047 Uiso 1 1 d R U . A 3
N4 N 0.0269(10) 0.2991(5) 0.2348(6) 0.034(3) Uani 1 1 d . . . A 3
H4 H 0.083051 0.291594 0.269124 0.040 Uiso 1 1 calc R U . A 3
C1 C 0.2540(14) 0.1170(7) 0.2072(6) 0.036(4) Uani 1 1 d . . . A 3
C2 C 0.1780(15) 0.0816(8) 0.1631(7) 0.046(4) Uani 1 1 d . . . A 3
H2A H 0.202628 0.049430 0.137431 0.055 Uiso 1 1 calc R U . A 3
C3 C 0.0573(15) 0.1006(8) 0.1619(8) 0.058(5) Uani 1 1 d . . . A 3
H3A H -0.013935 0.083513 0.134737 0.069 Uiso 1 1 calc R U . A 3
C4 C 0.0567(14) 0.1475(7) 0.2055(8) 0.041(4) Uani 1 1 d . . . A 3
C5 C -0.0488(13) 0.1842(8) 0.2231(8) 0.047(4) Uani 1 1 d . . . A 3
C6 C -0.1680(15) 0.1515(8) 0.1939(10) 0.078(6) Uani 1 1 d . . . A 3
H6A H -0.236392 0.173590 0.206826 0.117 Uiso 1 1 calc R U . A 3
H6B H -0.165187 0.106505 0.207589 0.117 Uiso 1 1 calc R U . A 3
H6C H -0.180229 0.153157 0.148179 0.117 Uiso 1 1 calc R U . A 3
C7 C -0.0319(15) 0.1817(8) 0.2959(9) 0.066(6) Uani 1 1 d . . . A 3
H7A H 0.051632 0.195818 0.315636 0.099 Uiso 1 1 calc R U . A 3
H7B H -0.044523 0.137530 0.308914 0.099 Uiso 1 1 calc R U . A 3
H7C H -0.092030 0.210302 0.308818 0.099 Uiso 1 1 calc R U . A 3
C8 C -0.0492(15) 0.2535(7) 0.2020(8) 0.042(4) Uani 1 1 d . . . A 3
C9 C -0.1234(16) 0.2828(7) 0.1530(8) 0.052(5) Uani 1 1 d . . . A 3
H9 H -0.186017 0.262825 0.122408 0.062 Uiso 1 1 calc R U . A 3
C10 C -0.0899(15) 0.3504(7) 0.1555(6) 0.045(4) Uani 1 1 d . . . A 3
H10 H -0.126647 0.382587 0.126641 0.054 Uiso 1 1 calc R U . A 3
C11 C 0.0030(14) 0.3596(7) 0.2061(7) 0.034(4) Uani 1 1 d . . . A 3
C12 C 0.0761(15) 0.4207(6) 0.2304(7) 0.043(4) Uani 1 1 d . . . A 3
C13 C -0.0036(14) 0.4803(7) 0.2020(8) 0.048(5) Uani 1 1 d . . . A 3
H13A H 0.036760 0.520051 0.220008 0.073 Uiso 1 1 calc R U . A 3
H13B H -0.085399 0.477237 0.211661 0.073 Uiso 1 1 calc R U . A 3
H13C H -0.011762 0.480899 0.156450 0.073 Uiso 1 1 calc R U . A 3
C14 C 0.1992(14) 0.4214(7) 0.2097(7) 0.040(4) Uani 1 1 d . . . A 3
C15 C 0.2378(17) 0.4592(8) 0.1681(7) 0.052(5) Uani 1 1 d . . . A 3
H15 H 0.191312 0.492058 0.143550 0.062 Uiso 1 1 calc R U . A 3
C16 C 0.3597(17) 0.4413(8) 0.1675(7) 0.054(5) Uani 1 1 d . . . A 3
H16 H 0.410028 0.459709 0.142083 0.065 Uiso 1 1 calc R U . A 3
C17 C 0.3921(13) 0.3933(7) 0.2096(6) 0.030(3) Uani 1 1 d . U . A 3
C18 C 0.5120(14) 0.3567(7) 0.2297(7) 0.039(4) Uani 1 1 d . . . A 3
C19 C 0.5599(15) 0.3569(8) 0.2991(8) 0.061(5) Uani 1 1 d . . . A 3
H19A H 0.508500 0.328808 0.318939 0.092 Uiso 1 1 calc R U . A 3
H19B H 0.557472 0.400866 0.315117 0.092 Uiso 1 1 calc R U . A 3
H19C H 0.644946 0.341128 0.308798 0.092 Uiso 1 1 calc R U . A 3
C20 C 0.6101(16) 0.3878(8) 0.1980(9) 0.076(6) Uani 1 1 d . . . A 3
H20A H 0.689723 0.366544 0.213162 0.114 Uiso 1 1 calc R U . A 3
H20B H 0.617625 0.433694 0.208453 0.114 Uiso 1 1 calc R U . A 3
H20C H 0.584951 0.382622 0.152527 0.114 Uiso 1 1 calc R U . A 3
C21 C 0.4992(13) 0.2855(7) 0.2062(6) 0.031(4) Uani 1 1 d . U . A 3
C22 C 0.5304(14) 0.2553(7) 0.1576(8) 0.046(4) Uani 1 1 d . . . A 3
H22 H 0.568153 0.275779 0.127705 0.056 Uiso 1 1 calc R U . A 3
C23 C 0.4998(14) 0.1894(8) 0.1567(8) 0.051(5) Uani 1 1 d . . . A 3
H23 H 0.514394 0.157948 0.127637 0.061 Uiso 1 1 calc R U . A 3
C24 C 0.4444(13) 0.1800(7) 0.2066(7) 0.037(4) Uani 1 1 d . . . A 3
C25 C 0.3969(14) 0.1192(7) 0.2296(7) 0.041(4) Uani 1 1 d . U . A 3
C26 C 0.4497(14) 0.0604(7) 0.1982(8) 0.048(4) Uani 1 1 d . . . A 3
H26A H 0.539827 0.060651 0.210359 0.071 Uiso 1 1 calc R U . A 3
H26B H 0.424006 0.063920 0.152511 0.071 Uiso 1 1 calc R U . A 3
H26C H 0.418069 0.020184 0.212034 0.071 Uiso 1 1 calc R U . A 3
C27 C 0.0912(15) 0.4267(7) 0.3018(7) 0.040(4) Uani 1 1 d . U . A 3
C28 C 0.1944(14) 0.4541(7) 0.3394(8) 0.046(4) Uani 1 1 d . . . A 3
H28 H 0.257991 0.469177 0.320192 0.055 Uiso 1 1 calc R U . A 3
C29 C 0.2098(16) 0.4605(8) 0.4035(8) 0.051(5) Uani 1 1 d . . . A 3
C30 C 0.1096(17) 0.4440(8) 0.4297(8) 0.051(5) Uani 1 1 d . . . A 3
H30 H 0.113668 0.452999 0.472709 0.061 Uiso 1 1 calc R U . A 3
C31 C 0.0081(16) 0.4160(7) 0.3960(8) 0.044(4) Uani 1 1 d . . . A 3
C32 C -0.0009(14) 0.4083(6) 0.3328(7) 0.037(4) Uani 1 1 d . . . A 3
H32 H -0.073769 0.389395 0.308796 0.045 Uiso 1 1 calc R U . A 3
C33 C 0.4350(15) 0.1122(7) 0.3012(7) 0.040(4) Uani 1 1 d . . . A 3
C34 C 0.3624(15) 0.0797(6) 0.3357(7) 0.039(4) Uani 1 1 d . . . A 3
H34 H 0.284618 0.062923 0.315201 0.047 Uiso 1 1 calc R U . A 3
C35 C 0.4020(16) 0.0716(7) 0.3986(7) 0.041(4) Uani 1 1 d . . . A 3
C36 C 0.5176(16) 0.0951(8) 0.4295(8) 0.054(5) Uani 1 1 d . . . A 3
H36 H 0.543394 0.091070 0.473632 0.065 Uiso 1 1 calc R U . A 3
C37 C 0.5932(15) 0.1239(8) 0.3954(8) 0.051(5) Uani 1 1 d . . . A 3
C38 C 0.5527(18) 0.1312(7) 0.3308(8) 0.051(5) Uani 1 1 d . . . A 3
H38 H 0.606114 0.149422 0.306916 0.062 Uiso 1 1 calc R U . A 3
C39 C -0.093(2) 0.4003(11) 0.4226(9) 0.068(6) Uani 1 1 d . . . A 3
C40 C 0.3221(19) 0.0396(8) 0.4363(8) 0.056(5) Uani 1 1 d . . . A 3
C41 C 0.715(2) 0.1463(11) 0.4271(12) 0.080(7) Uani 1 1 d . . . A 3
N00 N 0.1748(15) 0.2299(8) 0.5482(6) 0.064(4) Uani 1 1 d . . . B 3
C83 C 0.204(3) 0.2961(11) 0.5327(10) 0.119(10) Uani 1 1 d . . . B 3
H83A H 0.138641 0.325188 0.539565 0.178 Uiso 1 1 calc R U . B 3
H83B H 0.210175 0.298247 0.488770 0.178 Uiso 1 1 calc R U . B 3
H83C H 0.282581 0.309174 0.559585 0.178 Uiso 1 1 calc R U . B 3
C84 C 0.273(2) 0.1858(12) 0.5313(9) 0.113(9) Uani 1 1 d . . . B 3
H84A H 0.354459 0.199730 0.553800 0.169 Uiso 1 1 calc R U . B 3
H84B H 0.268190 0.187911 0.486089 0.169 Uiso 1 1 calc R U . B 3
H84C H 0.258163 0.141367 0.543097 0.169 Uiso 1 1 calc R U . B 3
C85 C 0.059(3) 0.2137(14) 0.5124(10) 0.160(14) Uani 1 1 d . . . B 3
H85A H 0.025502 0.176901 0.531580 0.239 Uiso 1 1 calc R U . B 3
H85B H 0.065761 0.202332 0.469881 0.239 Uiso 1 1 calc R U . B 3
H85C H 0.002843 0.250574 0.510744 0.239 Uiso 1 1 calc R U . B 3
C86 C 0.1815(16) 0.2280(10) 0.6160(8) 0.073(6) Uani 1 1 d . . . B 3
H86A H 0.150648 0.186407 0.627269 0.109 Uiso 1 1 calc R U . B 3
H86B H 0.131185 0.262774 0.627544 0.109 Uiso 1 1 calc R U . B 3
H86C H 0.267298 0.233501 0.638344 0.109 Uiso 1 1 calc R U . B 3
I1 I 0.28666(11) 0.26742(6) 0.36600(5) 0.0546(5) Uani 1 1 d . . . C 3
C42 C 0.3246(13) 0.4896(9) 0.4355(7) 0.020(6) Uani 0.5 1 d DG U P . .
F7 F 0.418(2) 0.4533(11) 0.4352(13) 0.112(5) Uani 0.512(14) 1 d DG . P A 1
F8 F 0.326(2) 0.4930(15) 0.4976(8) 0.112(5) Uani 0.512(14) 1 d DG . P A 1
F9 F 0.340(2) 0.5483(9) 0.4234(11) 0.112(5) Uani 0.512(14) 1 d DG . P A 1
F7A F 0.418(2) 0.4950(19) 0.4142(13) 0.112(5) Uani 0.488(14) 1 d . . P A 2
F9A F 0.302(2) 0.5428(15) 0.4660(15) 0.112(5) Uani 0.488(14) 1 d . . P A 2
F8A F 0.365(3) 0.4568(15) 0.4879(14) 0.112(5) Uani 0.488(14) 1 d . . P A 2
O1W O 0.557(4) 0.283(2) 0.4971(12) 0.41(3) Uani 1 1 d . . . . .
H1W1 H 0.617981 0.265403 0.485942 0.489 Uiso 1 1 d R U . . .
H2W1 H 0.517481 0.304484 0.466282 0.489 Uiso 1 1 d R U . . .

loop_
_atom_site_aniso_label
_atom_site_aniso_U_11
_atom_site_aniso_U_22
_atom_site_aniso_U_33
_atom_site_aniso_U_23
_atom_site_aniso_U_13
_atom_site_aniso_U_12
F1 0.121(11) 0.091(11) 0.201(15) 0.007(10) 0.107(11) -0.028(9)
F2 0.056(8) 0.155(14) 0.171(13) 0.064(11) 0.058(8) 0.041(9)
F3 0.074(9) 0.210(17) 0.092(10) -0.010(10) 0.026(7) -0.032(9)
F4 0.106(9) 0.076(8) 0.063(8) 0.002(6) 0.016(6) -0.007(7)
F5 0.070(8) 0.105(10) 0.111(10) 0.027(7) 0.030(7) 0.003(7)
F6 0.164(12) 0.031(7) 0.125(10) -0.002(6) 0.072(9) -0.036(7)
F16 0.112(12) 0.225(19) 0.090(11) 0.027(11) -0.023(9) -0.083(12)
F18 0.093(10) 0.131(13) 0.168(13) 0.026(11) -0.022(9) -0.068(10)
F22 0.081(11) 0.120(14) 0.29(2) -0.086(14) -0.052(12) 0.031(10)
N1 0.040(8) 0.004(6) 0.069(9) -0.006(6) 0.005(7) -0.005(6)
N2 0.056(9) 0.027(8) 0.051(8) -0.011(7) 0.024(7) 0.010(7)
N3 0.064(10) 0.021(7) 0.037(7) 0.005(6) 0.019(7) -0.001(7)
N4 0.010(6) 0.021(7) 0.067(9) -0.003(6) 0.000(6) 0.002(5)
C1 0.049(11) 0.023(9) 0.034(9) 0.002(7) 0.006(8) 0.008(8)
C2 0.048(12) 0.040(11) 0.047(10) -0.016(8) 0.003(8) -0.010(9)
C3 0.029(11) 0.048(12) 0.083(14) 0.002(10) -0.018(9) -0.021(9)
C4 0.035(11) 0.011(8) 0.076(12) -0.002(8) 0.007(9) -0.002(7)
C5 0.014(9) 0.050(11) 0.075(13) 0.001(9) 0.008(8) -0.015(8)
C6 0.047(12) 0.035(11) 0.145(19) -0.005(11) 0.003(12) -0.010(9)
C7 0.040(11) 0.034(11) 0.133(19) 0.031(11) 0.037(11) -0.003(9)
C8 0.041(10) 0.027(10) 0.053(10) 0.004(7) -0.004(8) 0.014(8)
C9 0.060(12) 0.031(11) 0.068(12) -0.031(9) 0.024(10) -0.025(9)
C10 0.073(12) 0.038(10) 0.021(9) 0.007(7) 0.003(8) 0.012(9)
C11 0.050(11) 0.022(9) 0.035(9) 0.003(7) 0.020(8) 0.002(8)
C12 0.057(12) 0.007(8) 0.061(11) 0.004(7) 0.007(9) 0.014(7)
C13 0.044(11) 0.013(8) 0.078(12) 0.020(8) -0.009(9) 0.008(7)
C14 0.045(11) 0.036(10) 0.043(10) 0.006(8) 0.014(8) 0.008(8)
C15 0.064(13) 0.036(11) 0.052(11) 0.026(8) 0.006(9) -0.018(9)
C16 0.065(14) 0.045(11) 0.053(11) 0.022(9) 0.016(9) -0.012(10)
C17 0.030(4) 0.030(4) 0.030(4) 0.0003(10) 0.0065(12) -0.0002(10)
C18 0.041(10) 0.028(9) 0.058(11) -0.005(8) 0.031(8) -0.017(8)
C19 0.051(12) 0.037(11) 0.105(16) -0.026(10) 0.037(11) -0.017(9)
C20 0.066(14) 0.031(11) 0.140(19) -0.010(11) 0.041(13) -0.008(10)
C21 0.031(4) 0.031(4) 0.031(4) 0.0004(10) 0.0068(13) -0.0003(10)
C22 0.039(10) 0.037(11) 0.073(12) -0.007(8) 0.032(9) -0.001(8)
C23 0.039(11) 0.049(12) 0.068(12) -0.022(9) 0.017(9) -0.001(9)
C24 0.028(9) 0.027(9) 0.054(10) -0.006(8) 0.006(8) 0.004(7)
C25 0.041(4) 0.040(4) 0.041(4) 0.0001(10) 0.0087(13) 0.0001(10)
C26 0.039(10) 0.024(9) 0.085(13) -0.010(8) 0.025(9) 0.010(8)
C27 0.040(4) 0.040(4) 0.040(4) 0.0002(10) 0.0083(13) -0.0001(10)
C28 0.047(11) 0.015(8) 0.077(13) 0.007(8) 0.017(9) 0.018(8)
C29 0.071(14) 0.042(11) 0.044(11) -0.012(8) 0.018(10) 0.012(9)
C30 0.067(13) 0.039(11) 0.052(11) -0.019(8) 0.022(10) -0.001(10)
C31 0.050(12) 0.030(10) 0.049(11) -0.004(8) 0.006(10) 0.000(9)
C32 0.048(11) 0.009(8) 0.053(11) 0.000(7) 0.005(8) 0.000(7)
C33 0.038(11) 0.021(9) 0.061(11) -0.005(8) 0.012(9) -0.001(8)
C34 0.058(11) 0.015(8) 0.050(11) -0.001(7) 0.020(9) -0.003(8)
C35 0.062(12) 0.025(9) 0.039(10) 0.005(7) 0.016(9) 0.004(8)
C36 0.051(13) 0.048(12) 0.060(12) 0.000(9) 0.002(10) 0.010(10)
C37 0.040(11) 0.051(12) 0.052(12) -0.002(9) -0.011(9) -0.006(9)
C38 0.083(15) 0.024(10) 0.052(12) 0.002(8) 0.025(10) 0.025(9)
C39 0.082(18) 0.064(15) 0.057(14) -0.001(11) 0.011(12) 0.001(13)
C40 0.081(16) 0.038(12) 0.051(12) 0.009(9) 0.017(11) 0.006(11)
C41 0.067(16) 0.056(15) 0.11(2) 0.015(13) -0.007(14) -0.017(13)
N00 0.097(12) 0.066(11) 0.020(7) 0.014(8) -0.005(8) 0.017(10)
C83 0.22(3) 0.054(15) 0.092(18) 0.009(13) 0.055(19) 0.012(17)
C84 0.16(2) 0.12(2) 0.064(15) 0.017(14) 0.047(15) 0.080(19)
C85 0.20(3) 0.19(3) 0.056(15) 0.028(17) -0.054(19) -0.06(2)
C86 0.060(13) 0.082(15) 0.077(15) 0.005(11) 0.018(10) -0.007(11)
I1 0.0752(9) 0.0445(7) 0.0451(7) 0.0017(6) 0.0150(5) 0.0010(7)
C42 0.020(6) 0.020(6) 0.020(6) -0.0001(10) 0.0040(16) -0.0001(10)
F7 0.079(8) 0.141(14) 0.108(10) -0.027(10) 0.007(7) -0.054(9)
F8 0.079(8) 0.141(14) 0.108(10) -0.027(10) 0.007(7) -0.054(9)
F9 0.079(8) 0.141(14) 0.108(10) -0.027(10) 0.007(7) -0.054(9)
F7A 0.079(8) 0.141(14) 0.108(10) -0.027(10) 0.007(7) -0.054(9)
F9A 0.079(8) 0.141(14) 0.108(10) -0.027(10) 0.007(7) -0.054(9)
F8A 0.079(8) 0.141(14) 0.108(10) -0.027(10) 0.007(7) -0.054(9)
O1W 0.51(6) 0.58(7) 0.13(2) 0.04(3) 0.07(3) 0.36(6)

loop_
_atom_type_symbol
_atom_type_description
_atom_type_scat_dispersion_real
_atom_type_scat_dispersion_imag
_atom_type_scat_source
C C 0.0033 0.0016 'International Tables Vol C Tables 4.2.6.8 and 6.1.1.4'
H H 0.0000 0.0000 'International Tables Vol C Tables 4.2.6.8 and 6.1.1.4'
F F 0.0171 0.0103 'International Tables Vol C Tables 4.2.6.8 and 6.1.1.4'
I I -0.4742 1.8119 'International Tables Vol C Tables 4.2.6.8 and 6.1.1.4'
N N 0.0061 0.0033 'International Tables Vol C Tables 4.2.6.8 and 6.1.1.4'
O O 0.0106 0.0060 'International Tables Vol C Tables 4.2.6.8 and 6.1.1.4'

loop_
_geom_angle_atom_site_label_1
_geom_angle_atom_site_label_2
_geom_angle_atom_site_label_3
_geom_angle
_geom_angle_site_symmetry_1
_geom_angle_site_symmetry_3
_geom_angle_publ_flag
C4 N1 C1 110.2(12) . . ?
C4 N1 H1 125.7 . . ?
C1 N1 H1 124.0 . . ?
C24 N2 C21 112.8(12) . . ?
C24 N2 H2 123.3 . . ?
C21 N2 H2 123.9 . . ?
C17 N3 C14 108.2(12) . . ?
C17 N3 H3 125.7 . . ?
C14 N3 H3 126.1 . . ?
C8 N4 C11 110.4(12) . . ?
C8 N4 H4 124.8 . . ?
C11 N4 H4 124.8 . . ?
C2 C1 N1 106.3(14) . . ?
C2 C1 C25 132.5(14) . . ?
N1 C1 C25 121.2(12) . . ?
C1 C2 C3 108.0(15) . . ?
C1 C2 H2A 126.0 . . ?
C3 C2 H2A 126.0 . . ?
C4 C3 C2 109.8(14) . . ?
C4 C3 H3A 125.1 . . ?
C2 C3 H3A 125.1 . . ?
C3 C4 N1 105.7(13) . . ?
C3 C4 C5 131.1(15) . . ?
N1 C4 C5 123.2(14) . . ?
C6 C5 C8 110.9(14) . . ?
C6 C5 C4 108.9(14) . . ?
C8 C5 C4 110.7(12) . . ?
C6 C5 C7 108.6(14) . . ?
C8 C5 C7 109.5(14) . . ?
C4 C5 C7 108.2(13) . . ?
C5 C6 H6A 109.5 . . ?
C5 C6 H6B 109.5 . . ?
H6A C6 H6B 109.5 . . ?
C5 C6 H6C 109.5 . . ?
H6A C6 H6C 109.5 . . ?
H6B C6 H6C 109.5 . . ?
C5 C7 H7A 109.5 . . ?
C5 C7 H7B 109.5 . . ?
H7A C7 H7B 109.5 . . ?
C5 C7 H7C 109.5 . . ?
H7A C7 H7C 109.5 . . ?
H7B C7 H7C 109.5 . . ?
C9 C8 N4 108.0(13) . . ?
C9 C8 C5 129.2(14) . . ?
N4 C8 C5 122.6(13) . . ?
C8 C9 C10 107.3(14) . . ?
C8 C9 H9 126.4 . . ?
C10 C9 H9 126.4 . . ?
C11 C10 C9 108.3(13) . . ?
C11 C10 H10 125.9 . . ?
C9 C10 H10 125.9 . . ?
C10 C11 N4 106.0(13) . . ?
C10 C11 C12 130.8(13) . . ?
N4 C11 C12 123.2(13) . . ?
C14 C12 C11 110.1(12) . . ?
C14 C12 C27 113.0(13) . . ?
C11 C12 C27 110.5(12) . . ?
C14 C12 C13 109.8(12) . . ?
C11 C12 C13 107.5(12) . . ?
C27 C12 C13 105.5(12) . . ?
C12 C13 H13A 109.5 . . ?
C12 C13 H13B 109.5 . . ?
H13A C13 H13B 109.5 . . ?
C12 C13 H13C 109.5 . . ?
H13A C13 H13C 109.5 . . ?
H13B C13 H13C 109.5 . . ?
C15 C14 N3 108.4(14) . . ?
C15 C14 C12 130.0(15) . . ?
N3 C14 C12 121.6(13) . . ?
C14 C15 C16 107.6(15) . . ?
C14 C15 H15 126.2 . . ?
C16 C15 H15 126.2 . . ?
C17 C16 C15 107.7(14) . . ?
C17 C16 H16 126.2 . . ?
C15 C16 H16 126.2 . . ?
C16 C17 N3 108.2(13) . . ?
C16 C17 C18 131.0(14) . . ?
N3 C17 C18 120.8(12) . . ?
C19 C18 C17 113.0(12) . . ?
C19 C18 C20 108.7(13) . . ?
C17 C18 C20 108.8(13) . . ?
C19 C18 C21 108.9(12) . . ?
C17 C18 C21 111.5(12) . . ?
C20 C18 C21 105.6(12) . . ?
C18 C19 H19A 109.5 . . ?
C18 C19 H19B 109.5 . . ?
H19A C19 H19B 109.5 . . ?
C18 C19 H19C 109.5 . . ?
H19A C19 H19C 109.5 . . ?
H19B C19 H19C 109.5 . . ?
C18 C20 H20A 109.5 . . ?
C18 C20 H20B 109.5 . . ?
H20A C20 H20B 109.5 . . ?
C18 C20 H20C 109.5 . . ?
H20A C20 H20C 109.5 . . ?
H20B C20 H20C 109.5 . . ?
C22 C21 N2 104.2(13) . . ?
C22 C21 C18 133.0(14) . . ?
N2 C21 C18 122.8(12) . . ?
C21 C22 C23 111.2(14) . . ?
C21 C22 H22 124.4 . . ?
C23 C22 H22 124.4 . . ?
C24 C23 C22 105.9(14) . . ?
C24 C23 H23 127.0 . . ?
C22 C23 H23 127.0 . . ?
N2 C24 C23 105.8(13) . . ?
N2 C24 C25 124.6(14) . . ?
C23 C24 C25 129.5(14) . . ?
C24 C25 C33 112.5(12) . . ?
C24 C25 C1 109.2(12) . . ?
C33 C25 C1 110.7(12) . . ?
C24 C25 C26 108.4(12) . . ?
C33 C25 C26 108.9(12) . . ?
C1 C25 C26 107.0(12) . . ?
C25 C26 H26A 109.5 . . ?
C25 C26 H26B 109.5 . . ?
H26A C26 H26B 109.5 . . ?
C25 C26 H26C 109.5 . . ?
H26A C26 H26C 109.5 . . ?
H26B C26 H26C 109.5 . . ?
C28 C27 C32 115.1(14) . . ?
C28 C27 C12 122.1(15) . . ?
C32 C27 C12 122.6(14) . . ?
C27 C28 C29 123.3(16) . . ?
C27 C28 H28 118.3 . . ?
C29 C28 H28 118.3 . . ?
C28 C29 C30 117.1(16) . . ?
C28 C29 C42 115.8(16) . . ?
C30 C29 C42 126.8(15) . . ?
C31 C30 C29 122.0(16) . . ?
C31 C30 H30 119.0 . . ?
C29 C30 H30 119.0 . . ?
C30 C31 C32 118.3(16) . . ?
C30 C31 C39 121.6(17) . . ?
C32 C31 C39 119.8(16) . . ?
C31 C32 C27 123.7(15) . . ?
C31 C32 H32 118.2 . . ?
C27 C32 H32 118.2 . . ?
C38 C33 C34 119.0(15) . . ?
C38 C33 C25 118.2(14) . . ?
C34 C33 C25 122.2(14) . . ?
C35 C34 C33 120.5(16) . . ?
C35 C34 H34 119.7 . . ?
C33 C34 H34 119.7 . . ?
C34 C35 C36 120.4(15) . . ?
C34 C35 C40 120.7(16) . . ?
C36 C35 C40 118.8(15) . . ?
C37 C36 C35 119.6(16) . . ?
C37 C36 H36 120.2 . . ?
C35 C36 H36 120.2 . . ?
C36 C37 C38 119.6(16) . . ?
C36 C37 C41 119.5(18) . . ?
C38 C37 C41 120.9(19) . . ?
C33 C38 C37 120.5(17) . . ?
C33 C38 H38 119.7 . . ?
C37 C38 H38 119.7 . . ?
F2 C39 F3 106.6(18) . . ?
F2 C39 F1 102.6(18) . . ?
F3 C39 F1 95.9(16) . . ?
F2 C39 C31 121.1(18) . . ?
F3 C39 C31 115.5(18) . . ?
F1 C39 C31 111.6(17) . . ?
F4 C40 F6 106.1(14) . . ?
F4 C40 F5 105.9(15) . . ?
F6 C40 F5 104.6(16) . . ?
F4 C40 C35 116.2(16) . . ?
F6 C40 C35 111.5(15) . . ?
F5 C40 C35 111.6(14) . . ?
F16 C41 F18 109(2) . . ?
F16 C41 F22 105.8(19) . . ?
F18 C41 F22 94(2) . . ?
F16 C41 C37 118(2) . . ?
F18 C41 C37 115.8(19) . . ?
F22 C41 C37 110.8(19) . . ?
C85 N00 C86 113.5(17) . . ?
C85 N00 C83 108.6(18) . . ?
C86 N00 C83 106.9(15) . . ?
C85 N00 C84 110(2) . . ?
C86 N00 C84 110.2(13) . . ?
C83 N00 C84 107.5(18) . . ?
N00 C83 H83A 109.5 . . ?
N00 C83 H83B 109.5 . . ?
H83A C83 H83B 109.5 . . ?
N00 C83 H83C 109.5 . . ?
H83A C83 H83C 109.5 . . ?
H83B C83 H83C 109.5 . . ?
N00 C84 H84A 109.5 . . ?
N00 C84 H84B 109.5 . . ?
H84A C84 H84B 109.5 . . ?
N00 C84 H84C 109.5 . . ?
H84A C84 H84C 109.5 . . ?
H84B C84 H84C 109.5 . . ?
N00 C85 H85A 109.5 . . ?
N00 C85 H85B 109.5 . . ?
H85A C85 H85B 109.5 . . ?
N00 C85 H85C 109.5 . . ?
H85A C85 H85C 109.5 . . ?
H85B C85 H85C 109.5 . . ?
N00 C86 H86A 109.5 . . ?
N00 C86 H86B 109.5 . . ?
H86A C86 H86B 109.5 . . ?
N00 C86 H86C 109.5 . . ?
H86A C86 H86C 109.5 . . ?
H86B C86 H86C 109.5 . . ?
F9 C42 F7 114.5 . . ?
F7A C42 F8A 102(2) . . ?
F7A C42 F9A 112(2) . . ?
F8A C42 F9A 93.4(19) . . ?
F9 C42 F8 100.6 . . ?
F7 C42 F8 101.7 . . ?
H1W1 O1W H2W1 107.7 . . ?

loop_
_geom_bond_atom_site_label_1
_geom_bond_atom_site_label_2
_geom_bond_distance
_geom_bond_site_symmetry_2
_geom_bond_publ_flag
F1 C39 1.38(2) . ?
F2 C39 1.28(2) . ?
F3 C39 1.372(19) . ?
F4 C40 1.316(18) . ?
F5 C40 1.39(2) . ?
F6 C40 1.349(18) . ?
F16 C41 1.27(2) . ?
F18 C41 1.29(2) . ?
F22 C41 1.40(3) . ?
N1 C4 1.373(18) . ?
N1 C1 1.401(17) . ?
N1 H1 0.8796 . ?
N2 C24 1.364(17) . ?
N2 C21 1.366(17) . ?
N2 H2 0.8803 . ?
N3 C17 1.364(17) . ?
N3 C14 1.380(18) . ?
N3 H3 0.8801 . ?
N4 C8 1.365(17) . ?
N4 C11 1.405(17) . ?
N4 H4 0.8800 . ?
C1 C2 1.355(19) . ?
C1 C25 1.56(2) . ?
C2 C3 1.39(2) . ?
C2 H2A 0.9500 . ?
C3 C4 1.36(2) . ?
C3 H3A 0.9500 . ?
C4 C5 1.52(2) . ?
C5 C6 1.50(2) . ?
C5 C8 1.51(2) . ?
C5 C7 1.56(2) . ?
C6 H6A 0.9800 . ?
C6 H6B 0.9800 . ?
C6 H6C 0.9800 . ?
C7 H7A 0.9800 . ?
C7 H7B 0.9800 . ?
C7 H7C 0.9800 . ?
C8 C9 1.35(2) . ?
C9 C10 1.45(2) . ?
C9 H9 0.9500 . ?
C10 C11 1.355(19) . ?
C10 H10 0.9500 . ?
C11 C12 1.54(2) . ?
C12 C14 1.53(2) . ?
C12 C27 1.54(2) . ?
C12 C13 1.570(18) . ?
C13 H13A 0.9800 . ?
C13 H13B 0.9800 . ?
C13 H13C 0.9800 . ?
C14 C15 1.339(19) . ?
C15 C16 1.41(2) . ?
C15 H15 0.9500 . ?
C16 C17 1.352(19) . ?
C16 H16 0.9500 . ?
C17 C18 1.51(2) . ?
C18 C19 1.50(2) . ?
C18 C20 1.55(2) . ?
C18 C21 1.561(19) . ?
C19 H19A 0.9800 . ?
C19 H19B 0.9800 . ?
C19 H19C 0.9800 . ?
C20 H20A 0.9800 . ?
C20 H20B 0.9800 . ?
C20 H20C 0.9800 . ?
C21 C22 1.342(19) . ?
C22 C23 1.41(2) . ?
C22 H22 0.9500 . ?
C23 C24 1.38(2) . ?
C23 H23 0.9500 . ?
C24 C25 1.50(2) . ?
C25 C33 1.54(2) . ?
C25 C26 1.575(19) . ?
C26 H26A 0.9800 . ?
C26 H26B 0.9800 . ?
C26 H26C 0.9800 . ?
C27 C28 1.38(2) . ?
C27 C32 1.40(2) . ?
C28 C29 1.38(2) . ?
C28 H28 0.9500 . ?
C29 C30 1.40(2) . ?
C29 C42 1.45(2) . ?
C30 C31 1.34(2) . ?
C30 H30 0.9500 . ?
C31 C32 1.374(19) . ?
C31 C39 1.41(2) . ?
C32 H32 0.9500 . ?
C33 C38 1.39(2) . ?
C33 C34 1.39(2) . ?
C34 C35 1.362(19) . ?
C34 H34 0.9500 . ?
C35 C36 1.40(2) . ?
C35 C40 1.49(2) . ?
C36 C37 1.38(2) . ?
C36 H36 0.9500 . ?
C37 C38 1.39(2) . ?
C37 C41 1.45(2) . ?
C38 H38 0.9500 . ?
N00 C85 1.40(3) . ?
N00 C86 1.469(19) . ?
N00 C83 1.47(2) . ?
N00 C84 1.53(2) . ?
C83 H83A 0.9800 . ?
C83 H83B 0.9800 . ?
C83 H83C 0.9800 . ?
C84 H84A 0.9800 . ?
C84 H84B 0.9800 . ?
C84 H84C 0.9800 . ?
C85 H85A 0.9800 . ?
C85 H85B 0.9800 . ?
C85 H85C 0.9800 . ?
C86 H86A 0.9800 . ?
C86 H86B 0.9800 . ?
C86 H86C 0.9800 . ?
C42 F7A 1.23(3) . ?
C42 F9 1.2678 . ?
C42 F7 1.2867 . ?
C42 F8A 1.33(4) . ?
C42 F9A 1.34(4) . ?
C42 F8 1.3580 . ?
O1W H1W1 0.8501 . ?
O1W H2W1 0.8500 . ?

loop_
_geom_torsion_atom_site_label_1
_geom_torsion_atom_site_label_2
_geom_torsion_atom_site_label_3
_geom_torsion_atom_site_label_4
_geom_torsion
_geom_torsion_site_symmetry_1
_geom_torsion_site_symmetry_2
_geom_torsion_site_symmetry_3
_geom_torsion_site_symmetry_4
_geom_torsion_publ_flag
C4 N1 C1 C2 0.6(16) . . . . ?
C4 N1 C1 C25 179.4(13) . . . . ?
N1 C1 C2 C3 0.0(17) . . . . ?
C25 C1 C2 C3 -178.7(15) . . . . ?
C1 C2 C3 C4 -1(2) . . . . ?
C2 C3 C4 N1 0.9(19) . . . . ?
C2 C3 C4 C5 179.9(16) . . . . ?
C1 N1 C4 C3 -1.0(17) . . . . ?
C1 N1 C4 C5 179.9(14) . . . . ?
C3 C4 C5 C6 13(2) . . . . ?
N1 C4 C5 C6 -168.4(14) . . . . ?
C3 C4 C5 C8 -109.4(19) . . . . ?
N1 C4 C5 C8 69.4(19) . . . . ?
C3 C4 C5 C7 130.6(18) . . . . ?
N1 C4 C5 C7 -50.5(18) . . . . ?
C11 N4 C8 C9 -0.7(18) . . . . ?
C11 N4 C8 C5 -177.3(14) . . . . ?
C6 C5 C8 C9 -17(3) . . . . ?
C4 C5 C8 C9 104(2) . . . . ?
C7 C5 C8 C9 -136.9(17) . . . . ?
C6 C5 C8 N4 158.8(15) . . . . ?
C4 C5 C8 N4 -80.3(19) . . . . ?
C7 C5 C8 N4 38.9(19) . . . . ?
N4 C8 C9 C10 0.6(18) . . . . ?
C5 C8 C9 C10 176.9(15) . . . . ?
C8 C9 C10 C11 -0.3(18) . . . . ?
C9 C10 C11 N4 -0.1(16) . . . . ?
C9 C10 C11 C12 178.1(14) . . . . ?
C8 N4 C11 C10 0.5(16) . . . . ?
C8 N4 C11 C12 -177.9(13) . . . . ?
C10 C11 C12 C14 -98.6(18) . . . . ?
N4 C11 C12 C14 79.4(16) . . . . ?
C10 C11 C12 C27 135.8(16) . . . . ?
N4 C11 C12 C27 -46.2(18) . . . . ?
C10 C11 C12 C13 21(2) . . . . ?
N4 C11 C12 C13 -160.9(13) . . . . ?
C17 N3 C14 C15 -0.1(17) . . . . ?
C17 N3 C14 C12 -178.1(13) . . . . ?
C11 C12 C14 C15 110.4(18) . . . . ?
C27 C12 C14 C15 -125.5(18) . . . . ?
C13 C12 C14 C15 -8(2) . . . . ?
C11 C12 C14 N3 -72.1(18) . . . . ?
C27 C12 C14 N3 52.1(18) . . . . ?
C13 C12 C14 N3 169.7(13) . . . . ?
N3 C14 C15 C16 0.5(19) . . . . ?
C12 C14 C15 C16 178.3(15) . . . . ?
C14 C15 C16 C17 -0.7(19) . . . . ?
C15 C16 C17 N3 0.6(18) . . . . ?
C15 C16 C17 C18 -178.4(15) . . . . ?
C14 N3 C17 C16 -0.3(16) . . . . ?
C14 N3 C17 C18 178.8(13) . . . . ?
C16 C17 C18 C19 126.8(17) . . . . ?
N3 C17 C18 C19 -52.2(17) . . . . ?
C16 C17 C18 C20 6(2) . . . . ?
N3 C17 C18 C20 -173.0(13) . . . . ?
C16 C17 C18 C21 -110.1(18) . . . . ?
N3 C17 C18 C21 70.9(16) . . . . ?
C24 N2 C21 C22 1.0(17) . . . . ?
C24 N2 C21 C18 180.0(13) . . . . ?
C19 C18 C21 C22 -134.8(17) . . . . ?
C17 C18 C21 C22 99.8(19) . . . . ?
C20 C18 C21 C22 -18(2) . . . . ?
C19 C18 C21 N2 46.5(18) . . . . ?
C17 C18 C21 N2 -78.9(17) . . . . ?
C20 C18 C21 N2 163.1(14) . . . . ?
N2 C21 C22 C23 -1.5(17) . . . . ?
C18 C21 C22 C23 179.6(15) . . . . ?
C21 C22 C23 C24 1.6(18) . . . . ?
C21 N2 C24 C23 0.0(17) . . . . ?
C21 N2 C24 C25 177.1(13) . . . . ?
C22 C23 C24 N2 -0.9(17) . . . . ?
C22 C23 C24 C25 -177.9(15) . . . . ?
N2 C24 C25 C33 -41.4(19) . . . . ?
C23 C24 C25 C33 135.1(16) . . . . ?
N2 C24 C25 C1 82.0(17) . . . . ?
C23 C24 C25 C1 -101.6(18) . . . . ?
N2 C24 C25 C26 -161.9(13) . . . . ?
C23 C24 C25 C26 15(2) . . . . ?
C2 C1 C25 C24 107.3(19) . . . . ?
N1 C1 C25 C24 -71.1(16) . . . . ?
C2 C1 C25 C33 -128.3(17) . . . . ?
N1 C1 C25 C33 53.3(17) . . . . ?
C2 C1 C25 C26 -10(2) . . . . ?
N1 C1 C25 C26 171.8(13) . . . . ?
C14 C12 C27 C28 23.4(19) . . . . ?
C11 C12 C27 C28 147.3(14) . . . . ?
C13 C12 C27 C28 -96.7(16) . . . . ?
C14 C12 C27 C32 -160.3(13) . . . . ?
C11 C12 C27 C32 -36.4(19) . . . . ?
C13 C12 C27 C32 79.6(17) . . . . ?
C32 C27 C28 C29 3(2) . . . . ?
C12 C27 C28 C29 179.4(13) . . . . ?
C27 C28 C29 C30 -6(2) . . . . ?
C27 C28 C29 C42 179.2(15) . . . . ?
C28 C29 C30 C31 8(2) . . . . ?
C42 C29 C30 C31 -178.6(17) . . . . ?
C29 C30 C31 C32 -5(2) . . . . ?
C29 C30 C31 C39 -179.3(17) . . . . ?
C30 C31 C32 C27 2(2) . . . . ?
C39 C31 C32 C27 175.5(16) . . . . ?
C28 C27 C32 C31 0(2) . . . . ?
C12 C27 C32 C31 -176.8(13) . . . . ?
C24 C25 C33 C38 -39.2(18) . . . . ?
C1 C25 C33 C38 -161.7(13) . . . . ?
C26 C25 C33 C38 80.9(16) . . . . ?
C24 C25 C33 C34 149.7(14) . . . . ?
C1 C25 C33 C34 27.2(18) . . . . ?
C26 C25 C33 C34 -90.2(16) . . . . ?
C38 C33 C34 C35 6(2) . . . . ?
C25 C33 C34 C35 176.7(13) . . . . ?
C33 C34 C35 C36 -1(2) . . . . ?
C33 C34 C35 C40 177.1(14) . . . . ?
C34 C35 C36 C37 -3(2) . . . . ?
C40 C35 C36 C37 179.0(15) . . . . ?
C35 C36 C37 C38 2(2) . . . . ?
C35 C36 C37 C41 -178.1(17) . . . . ?
C34 C33 C38 C37 -6(2) . . . . ?
C25 C33 C38 C37 -177.9(13) . . . . ?
C36 C37 C38 C33 3(2) . . . . ?
C41 C37 C38 C33 -177.3(17) . . . . ?
C30 C31 C39 F2 114(2) . . . . ?
C32 C31 C39 F2 -60(3) . . . . ?
C30 C31 C39 F3 -17(3) . . . . ?
C32 C31 C39 F3 169.0(16) . . . . ?
C30 C31 C39 F1 -125.3(19) . . . . ?
C32 C31 C39 F1 61(2) . . . . ?
C34 C35 C40 F4 -170.1(14) . . . . ?
C36 C35 C40 F4 8(2) . . . . ?
C34 C35 C40 F6 68(2) . . . . ?
C36 C35 C40 F6 -113.7(18) . . . . ?
C34 C35 C40 F5 -49(2) . . . . ?
C36 C35 C40 F5 129.7(16) . . . . ?
C36 C37 C41 F16 -10(3) . . . . ?
C38 C37 C41 F16 169.6(19) . . . . ?
C36 C37 C41 F18 -143(2) . . . . ?
C38 C37 C41 F18 37(3) . . . . ?
C36 C37 C41 F22 112(2) . . . . ?
C38 C37 C41 F22 -68(2) . . . . ?
